data_7218820
loop_
_publ_author_name
'Zhou, Zhengzheng'
'Tong, Henry H. Y.'
'Li, Liang'
'Shek, Fanny L. Y.'
'Lv, Yang'
'Zheng, Ying'

_publ_section_title
;
 Synthesis, crystal structures and phase transformation of the new
 solid-state forms of tetrandrine
;
_journal_issue 107
_journal_name_full 'RSC Adv.'
_journal_page_first 62586
_journal_paper_doi 10.1039/C4RA10457A
_journal_volume 4
_journal_year 2014
_chemical_absolute_configuration ad
_chemical_formula_moiety 'C38 H42 N2 O6'
_chemical_formula_sum 'C38 H42 N2 O6'
_chemical_formula_weight 622.74
_chemical_name_systematic
;
 ?
;
_space_group_IT_number 19
_symmetry_cell_setting orthorhombic
_symmetry_space_group_name_Hall 'P 2ac 2ab'
_symmetry_space_group_name_H-M 'P 21 21 21'
_atom_sites_solution_hydrogens geom
_atom_sites_solution_primary direct
_atom_sites_solution_secondary difmap
_audit_creation_date 2014-04-02T18:16:09-00:00
_audit_creation_method 'WinGX routine CIF_UPDATE'
_cell_angle_alpha 90
_cell_angle_beta 90
_cell_angle_gamma 90
_cell_formula_units_Z 4
_cell_length_a 7.12371(10)
_cell_length_b 11.92092(16)
_cell_length_c 38.3027(6)
_cell_measurement_reflns_used 8507
_cell_measurement_temperature 100.00(10)
_cell_measurement_theta_max 66.854
_cell_measurement_theta_min 3.857
_cell_volume 3252.71(8)
_computing_structure_refinement 'SHELXL-97 (Sheldrick, 1997)'
_computing_structure_solution 'SHELXS-97 (Sheldrick, 1990)'
_diffrn_ambient_temperature 100.00(10)
_diffrn_detector_area_resol_mean 10.5058
_diffrn_measured_fraction_theta_full 0.994
_diffrn_measured_fraction_theta_max 0.994
_diffrn_measurement_device_type 'Xcalibur, Atlas, Gemini ultra'
_diffrn_measurement_method '\w scans'
_diffrn_radiation_monochromator mirror
_diffrn_radiation_type CuK\a
_diffrn_radiation_wavelength 1.54178
_diffrn_reflns_av_R_equivalents 0.0272
_diffrn_reflns_av_unetI/netI 0.0275
_diffrn_reflns_limit_h_max 8
_diffrn_reflns_limit_h_min -8
_diffrn_reflns_limit_k_max 13
_diffrn_reflns_limit_k_min -14
_diffrn_reflns_limit_l_max 42
_diffrn_reflns_limit_l_min -45
_diffrn_reflns_number 15503
_diffrn_reflns_theta_full 66.95
_diffrn_reflns_theta_max 66.95
_diffrn_reflns_theta_min 3.88
_diffrn_standards_decay_% 0
_diffrn_standards_interval_count 0
_diffrn_standards_interval_time 0
_diffrn_standards_number 0
_exptl_absorpt_coefficient_mu 0.69
_exptl_absorpt_correction_type multi-scan
_exptl_crystal_colour colourless
_exptl_crystal_density_diffrn 1.272
_exptl_crystal_density_method 'not measured'
_exptl_crystal_description block
_exptl_crystal_F_000 1328
_exptl_crystal_size_max 0.42
_exptl_crystal_size_mid 0.35
_exptl_crystal_size_min 0.27
_refine_diff_density_max 0.204
_refine_diff_density_min -0.191
_refine_diff_density_rms 0.044
_refine_ls_abs_structure_details 'Flack H D (1983), Acta Cryst. A39, 876-881'
_refine_ls_abs_structure_Flack -0.01(14)
_refine_ls_extinction_method none
_refine_ls_goodness_of_fit_ref 1.081
_refine_ls_hydrogen_treatment constr
_refine_ls_matrix_type full
_refine_ls_number_parameters 415
_refine_ls_number_reflns 5731
_refine_ls_number_restraints 0
_refine_ls_restrained_S_all 1.081
_refine_ls_R_factor_all 0.0358
_refine_ls_R_factor_gt 0.0323
_refine_ls_shift/su_max 0.001
_refine_ls_shift/su_mean 0
_refine_ls_structure_factor_coef Fsqd
_refine_ls_weighting_details 'calc w=1/[\s^2^(Fo^2^)+(0.0409P)^2^+0.5520P] where P=(Fo^2^+2Fc^2^)/3'
_refine_ls_weighting_scheme calc
_refine_ls_wR_factor_gt 0.0773
_refine_ls_wR_factor_ref 0.0797
_reflns_number_gt 5412
_reflns_number_total 5731
_reflns_threshold_expression >2sigma(I)
_cod_data_source_file c4ra10457a1.cif
_cod_data_source_block 12181a
_cod_database_code 7218820

loop_
_symmetry_equiv_pos_as_xyz
'x, y, z'
'-x+1/2, -y, z+1/2'
'x+1/2, -y+1/2, -z'
'-x, y+1/2, -z+1/2'

loop_
_atom_site_label
_atom_site_type_symbol
_atom_site_fract_x
_atom_site_fract_y
_atom_site_fract_z
_atom_site_U_iso_or_equiv
_atom_site_adp_type
_atom_site_occupancy
_atom_site_symmetry_multiplicity
_atom_site_calc_flag
_atom_site_refinement_flags
N1 N 0.9343(2) 0.07182(11) 0.89006(4) 0.0199(3) Uani 1 1 d .
N2 N 0.2628(2) 0.78370(11) 0.86430(4) 0.0206(3) Uani 1 1 d .
O1 O 0.37054(18) 0.49953(10) 0.72183(3) 0.0270(3) Uani 1 1 d .
O2 O 0.45301(16) 0.36702(10) 0.77721(3) 0.0217(3) Uani 1 1 d .
O3 O 0.42234(15) 0.45094(9) 0.84497(3) 0.0166(2) Uani 1 1 d .
O4 O 0.74542(17) 0.52721(9) 0.80899(3) 0.0219(3) Uani 1 1 d .
O5 O 0.23564(17) 0.47258(10) 0.99262(3) 0.0245(3) Uani 1 1 d .
O6 O -0.00372(17) 0.60693(10) 1.02174(3) 0.0225(3) Uani 1 1 d .
C2 C 0.7883(2) 0.15297(13) 0.90015(4) 0.0178(4) Uani 1 1 d .
H2A H 0.668 0.1131 0.9007 0.021 Uiso 1 1 calc R
C3 C 0.6071(2) 0.30635(13) 0.86919(4) 0.0149(3) Uani 1 1 d .
H3A H 0.503 0.2867 0.8825 0.018 Uiso 1 1 calc R
C4 C 0.5945(2) 0.39562(13) 0.84616(4) 0.0154(3) Uani 1 1 d .
C5 C 0.7542(2) 0.42901(13) 0.82759(4) 0.0164(3) Uani 1 1 d .
C6 C 0.9151(2) 0.36461(13) 0.82986(4) 0.0174(3) Uani 1 1 d .
H6A H 1.0184 0.3836 0.8162 0.021 Uiso 1 1 calc R
C7 C 1.1046(2) 0.20226(14) 0.85252(4) 0.0203(4) Uani 1 1 d .
H7A H 1.2125 0.2519 0.8522 0.024 Uiso 1 1 calc R
H7B H 1.1093 0.1564 0.8316 0.024 Uiso 1 1 calc R
C8 C 1.1162(2) 0.12666(14) 0.88445(4) 0.0215(4) Uani 1 1 d .
H8A H 1.2128 0.0704 0.881 0.026 Uiso 1 1 calc R
H8B H 1.1492 0.1708 0.9048 0.026 Uiso 1 1 calc R
C9 C 0.9271(2) 0.27182(13) 0.85202(4) 0.0171(3) Uani 1 1 d .
C10 C 0.7741(2) 0.24494(12) 0.87283(4) 0.0155(3) Uani 1 1 d .
C11 C 0.9503(3) -0.02110(15) 0.91471(5) 0.0291(4) Uani 1 1 d .
H11A H 1.0472 -0.0715 0.9071 0.044 Uiso 1 1 calc R
H11B H 0.833 -0.0605 0.9159 0.044 Uiso 1 1 calc R
H11C H 0.9814 0.0076 0.9374 0.044 Uiso 1 1 calc R
C12 C 0.8212(2) 0.20440(15) 0.93687(4) 0.0223(4) Uani 1 1 d .
H12A H 0.8425 0.1438 0.9533 0.027 Uiso 1 1 calc R
H12B H 0.9346 0.2494 0.9361 0.027 Uiso 1 1 calc R
C13 C 0.6641(2) 0.27604(14) 0.95039(4) 0.0179(3) Uani 1 1 d .
C14 C 0.4909(2) 0.22867(14) 0.95908(4) 0.0195(4) Uani 1 1 d .
H14A H 0.4722 0.1521 0.956 0.023 Uiso 1 1 calc R
C15 C 0.3463(2) 0.29447(14) 0.97218(4) 0.0195(4) Uani 1 1 d .
H15A H 0.2302 0.2629 0.9773 0.023 Uiso 1 1 calc R
C16 C 0.3775(2) 0.40760(14) 0.97749(4) 0.0194(4) Uani 1 1 d .
C17 C 0.5477(2) 0.45639(14) 0.96932(4) 0.0215(4) Uani 1 1 d .
H17A H 0.567 0.5325 0.9732 0.026 Uiso 1 1 calc R
C18 C 0.6892(2) 0.39085(14) 0.95534(4) 0.0210(4) Uani 1 1 d .
H18A H 0.8027 0.4239 0.9492 0.025 Uiso 1 1 calc R
C19 C 0.1386(2) 0.54253(13) 0.97027(4) 0.0171(3) Uani 1 1 d .
C20 C 0.0078(2) 0.61445(13) 0.98615(4) 0.0180(3) Uani 1 1 d .
C21 C -0.0978(2) 0.68490(13) 0.96524(4) 0.0191(3) Uani 1 1 d .
H21A H -0.1846 0.7333 0.9753 0.023 Uiso 1 1 calc R
C22 C -0.0745(2) 0.68356(13) 0.92893(4) 0.0195(4) Uani 1 1 d .
H22A H -0.1478 0.7306 0.9152 0.023 Uiso 1 1 calc R
C23 C 0.0556(2) 0.61358(13) 0.91313(4) 0.0170(3) Uani 1 1 d .
C24 C 0.1616(2) 0.54231(13) 0.93447(4) 0.0175(3) Uani 1 1 d .
H24A H 0.2488 0.4941 0.9244 0.021 Uiso 1 1 calc R
C25 C -0.1422(3) 0.67402(16) 1.03850(5) 0.0294(4) Uani 1 1 d .
H25A H -0.137 0.6618 1.0633 0.044 Uiso 1 1 calc R
H25B H -0.2643 0.6538 1.03 0.044 Uiso 1 1 calc R
H25C H -0.1188 0.7517 1.0336 0.044 Uiso 1 1 calc R
C26 C 0.0833(2) 0.60683(13) 0.87418(4) 0.0180(3) Uani 1 1 d .
H26A H -0.0222 0.6432 0.8628 0.022 Uiso 1 1 calc R
H26B H 0.0818 0.5285 0.8673 0.022 Uiso 1 1 calc R
C27 C 0.2666(2) 0.66062(12) 0.86054(4) 0.0171(3) Uani 1 1 d .
H27A H 0.3702 0.6321 0.8748 0.02 Uiso 1 1 calc R
C28 C 0.1381(3) 0.83478(14) 0.83836(4) 0.0243(4) Uani 1 1 d .
H28A H 0.1358 0.9153 0.8421 0.029 Uiso 1 1 calc R
H28B H 0.0117 0.8068 0.8421 0.029 Uiso 1 1 calc R
C29 C 0.1947(3) 0.81177(14) 0.80045(5) 0.0244(4) Uani 1 1 d .
H29A H 0.0888 0.8275 0.7853 0.029 Uiso 1 1 calc R
H29B H 0.296 0.862 0.794 0.029 Uiso 1 1 calc R
C30 C 0.2574(2) 0.69160(14) 0.79483(4) 0.0188(3) Uani 1 1 d .
C31 C 0.3010(2) 0.62318(13) 0.82296(4) 0.0161(3) Uani 1 1 d .
C32 C 0.3717(2) 0.51570(13) 0.81613(4) 0.0159(3) Uani 1 1 d .
C33 C 0.3848(2) 0.47360(13) 0.78251(4) 0.0170(3) Uani 1 1 d .
C34 C 0.3422(2) 0.54475(14) 0.75437(4) 0.0193(4) Uani 1 1 d .
C35 C 0.2802(2) 0.65293(14) 0.76061(4) 0.0195(4) Uani 1 1 d .
H35A H 0.2535 0.7002 0.7419 0.023 Uiso 1 1 calc R
C36 C 0.4528(3) 0.82981(15) 0.86237(5) 0.0277(4) Uani 1 1 d .
H36A H 0.4478 0.9098 0.865 0.042 Uiso 1 1 calc R
H36B H 0.5072 0.8116 0.8401 0.042 Uiso 1 1 calc R
H36C H 0.5282 0.7982 0.8807 0.042 Uiso 1 1 calc R
C37 C 0.3087(3) 0.56566(18) 0.69287(5) 0.0387(5) Uani 1 1 d .
H37A H 0.3354 0.5267 0.6715 0.058 Uiso 1 1 calc R
H37B H 0.3733 0.6363 0.693 0.058 Uiso 1 1 calc R
H37C H 0.176 0.5784 0.6947 0.058 Uiso 1 1 calc R
C38 C 0.3234(3) 0.29119(15) 0.76138(5) 0.0258(4) Uani 1 1 d .
H38A H 0.3815 0.219 0.7587 0.039 Uiso 1 1 calc R
H38B H 0.2874 0.3193 0.7389 0.039 Uiso 1 1 calc R
H38C H 0.2141 0.2843 0.7759 0.039 Uiso 1 1 calc R
C39 C 0.8506(3) 0.53087(17) 0.77761(5) 0.0314(4) Uani 1 1 d .
H39A H 0.8349 0.6028 0.7668 0.047 Uiso 1 1 calc R
H39B H 0.8072 0.4732 0.7621 0.047 Uiso 1 1 calc R
H39C H 0.981 0.519 0.7828 0.047 Uiso 1 1 calc R

loop_
_atom_site_aniso_label
_atom_site_aniso_U_11
_atom_site_aniso_U_22
_atom_site_aniso_U_33
_atom_site_aniso_U_23
_atom_site_aniso_U_13
_atom_site_aniso_U_12
N1 0.0230(7) 0.0170(7) 0.0197(7) 0.0011(6) 0.0001(6) 0.0056(6)
N2 0.0249(7) 0.0162(7) 0.0205(7) -0.0008(6) 0.0012(6) 0.0006(6)
O1 0.0330(7) 0.0356(7) 0.0125(6) -0.0005(5) -0.0016(5) 0.0128(6)
O2 0.0215(6) 0.0210(6) 0.0226(6) -0.0062(5) -0.0051(5) 0.0063(5)
O3 0.0166(6) 0.0186(6) 0.0147(5) 0.0039(4) 0.0004(5) 0.0056(5)
O4 0.0211(6) 0.0196(6) 0.0250(6) 0.0084(5) 0.0030(5) 0.0014(5)
O5 0.0261(6) 0.0328(6) 0.0146(6) 0.0021(5) 0.0039(5) 0.0135(6)
O6 0.0239(6) 0.0290(6) 0.0147(6) -0.0021(5) 0.0043(5) 0.0069(5)
C2 0.0193(9) 0.0167(8) 0.0173(8) -0.0001(6) -0.0008(7) 0.0037(7)
C3 0.0158(8) 0.0172(8) 0.0118(7) -0.0019(6) -0.0017(6) -0.0013(7)
C4 0.0150(8) 0.0169(8) 0.0145(8) -0.0027(6) -0.0040(6) 0.0034(7)
C5 0.0183(8) 0.0142(7) 0.0166(8) -0.0003(6) -0.0022(7) -0.0019(7)
C6 0.0146(8) 0.0203(8) 0.0171(8) -0.0005(7) 0.0003(7) -0.0020(7)
C7 0.0172(8) 0.0214(8) 0.0222(8) -0.0011(7) -0.0011(7) 0.0018(7)
C8 0.0190(8) 0.0226(8) 0.0230(9) -0.0042(7) -0.0035(7) 0.0064(7)
C9 0.0155(8) 0.0174(8) 0.0185(8) -0.0045(6) -0.0042(7) -0.0002(7)
C10 0.0183(8) 0.0153(7) 0.0128(8) -0.0034(6) -0.0041(7) -0.0006(7)
C11 0.0392(11) 0.0214(9) 0.0267(10) 0.0036(8) 0.0024(9) 0.0109(8)
C12 0.0225(9) 0.0281(9) 0.0162(8) -0.0001(7) -0.0020(7) 0.0087(7)
C13 0.0198(8) 0.0231(8) 0.0108(7) 0.0009(7) -0.0023(7) 0.0046(7)
C14 0.0249(9) 0.0195(8) 0.0142(8) -0.0002(7) -0.0019(7) -0.0006(7)
C15 0.0190(8) 0.0278(9) 0.0117(8) 0.0021(7) 0.0001(7) 0.0005(7)
C16 0.0204(9) 0.0262(9) 0.0116(7) 0.0017(7) 0.0012(7) 0.0083(7)
C17 0.0243(9) 0.0185(8) 0.0219(9) -0.0020(7) -0.0014(7) 0.0017(7)
C18 0.0176(8) 0.0256(9) 0.0198(8) 0.0014(7) -0.0005(7) 0.0005(7)
C19 0.0159(8) 0.0183(8) 0.0171(8) 0.0016(7) -0.0002(7) 0.0004(7)
C20 0.0186(8) 0.0183(8) 0.0171(8) -0.0023(7) 0.0047(7) -0.0039(7)
C21 0.0173(8) 0.0170(8) 0.0228(9) -0.0008(7) 0.0033(7) 0.0024(7)
C22 0.0193(8) 0.0164(8) 0.0228(9) 0.0028(7) 0.0001(7) -0.0004(7)
C23 0.0167(8) 0.0170(8) 0.0174(8) 0.0003(6) 0.0008(7) -0.0032(7)
C24 0.0158(8) 0.0192(8) 0.0176(8) -0.0016(7) 0.0027(7) 0.0018(7)
C25 0.0296(10) 0.0368(10) 0.0217(9) -0.0045(8) 0.0076(8) 0.0100(9)
C26 0.0186(8) 0.0190(8) 0.0165(8) -0.0005(6) -0.0018(7) -0.0002(7)
C27 0.0180(8) 0.0175(8) 0.0157(8) 0.0012(6) 0.0006(7) 0.0025(7)
C28 0.0308(10) 0.0180(8) 0.0239(9) 0.0022(7) 0.0030(8) 0.0076(7)
C29 0.0311(10) 0.0201(8) 0.0220(9) 0.0037(7) 0.0001(8) 0.0039(7)
C30 0.0170(8) 0.0204(8) 0.0191(8) 0.0025(7) 0.0009(7) 0.0005(7)
C31 0.0143(8) 0.0174(8) 0.0168(8) 0.0013(6) 0.0006(6) -0.0005(6)
C32 0.0139(8) 0.0198(8) 0.0141(8) 0.0029(6) -0.0003(6) 0.0019(6)
C33 0.0141(8) 0.0184(8) 0.0186(8) -0.0011(7) 0.0005(7) 0.0028(6)
C34 0.0160(8) 0.0279(9) 0.0139(8) -0.0016(7) 0.0012(7) 0.0032(7)
C35 0.0191(9) 0.0240(9) 0.0155(8) 0.0051(7) -0.0003(7) 0.0034(7)
C36 0.0316(10) 0.0237(9) 0.0277(10) -0.0011(8) 0.0026(8) -0.0076(8)
C37 0.0524(13) 0.0513(12) 0.0125(9) 0.0001(9) -0.0036(9) 0.0224(11)
C38 0.0241(9) 0.0247(9) 0.0285(10) -0.0066(8) 0.0002(8) -0.0008(8)
C39 0.0335(10) 0.0319(10) 0.0289(10) 0.0127(8) 0.0087(9) 0.0012(9)

loop_
_atom_type_symbol
_atom_type_description
_atom_type_scat_dispersion_real
_atom_type_scat_dispersion_imag
_atom_type_scat_source
C C 0.0181 0.0091 'International Tables Vol C Tables 4.2.6.8 and 6.1.1.4'
H H 0 0 'International Tables Vol C Tables 4.2.6.8 and 6.1.1.4'
N N 0.0311 0.018 'International Tables Vol C Tables 4.2.6.8 and 6.1.1.4'
O O 0.0492 0.0322 'International Tables Vol C Tables 4.2.6.8 and 6.1.1.4'

loop_
_geom_angle_atom_site_label_1
_geom_angle_atom_site_label_2
_geom_angle_atom_site_label_3
_geom_angle
C8 N1 C2 111.69(13)
C11 N1 C2 112.58(13)
C11 N1 C8 111.35(14)
C28 N2 C27 111.00(13)
C36 N2 C27 110.62(14)
C36 N2 C28 111.75(14)
C34 O1 C37 116.25(13)
C33 O2 C38 114.79(13)
C4 O3 C32 121.03(12)
C5 O4 C39 116.26(13)
C19 O5 C16 116.05(12)
C20 O6 C25 117.02(13)
N1 C2 H2A 107.8
N1 C2 C10 109.92(13)
N1 C2 C12 113.01(13)
C10 C2 H2A 107.8
C10 C2 C12 110.44(13)
C12 C2 H2A 107.8
C4 C3 H3A 119.4
C4 C3 C10 121.28(15)
C10 C3 H3A 119.4
O3 C4 C5 124.36(13)
C3 C4 O3 116.23(14)
C3 C4 C5 119.28(14)
O4 C5 C4 117.99(14)
O4 C5 C6 123.00(15)
C6 C5 C4 118.95(14)
C5 C6 H6A 119
C5 C6 C9 121.94(15)
C9 C6 H6A 119
H7A C7 H7B 107.9
C8 C7 H7A 109.1
C8 C7 H7B 109.1
C9 C7 H7A 109.1
C9 C7 H7B 109.1
C9 C7 C8 112.34(14)
N1 C8 C7 109.51(13)
N1 C8 H8A 109.8
N1 C8 H8B 109.8
C7 C8 H8A 109.8
C7 C8 H8B 109.8
H8A C8 H8B 108.2
C6 C9 C7 119.55(15)
C10 C9 C6 118.91(15)
C10 C9 C7 121.53(14)
C3 C10 C2 120.10(14)
C9 C10 C2 120.64(14)
C9 C10 C3 119.22(14)
N1 C11 H11A 109.5
N1 C11 H11B 109.5
N1 C11 H11C 109.5
H11A C11 H11B 109.5
H11A C11 H11C 109.5
H11B C11 H11C 109.5
C2 C12 H12A 108.5
C2 C12 H12B 108.5
H12A C12 H12B 107.5
C13 C12 C2 115.16(14)
C13 C12 H12A 108.5
C13 C12 H12B 108.5
C14 C13 C12 120.74(15)
C18 C13 C12 120.69(15)
C18 C13 C14 118.56(15)
C13 C14 H14A 119.6
C15 C14 C13 120.85(16)
C15 C14 H14A 119.6
C14 C15 H15A 120.5
C16 C15 C14 119.04(16)
C16 C15 H15A 120.5
C15 C16 O5 119.03(15)
C17 C16 O5 119.68(14)
C17 C16 C15 121.25(15)
C16 C17 H17A 120.3
C16 C17 C18 119.33(15)
C18 C17 H17A 120.3
C13 C18 H18A 119.5
C17 C18 C13 120.93(16)
C17 C18 H18A 119.5
O5 C19 C20 115.61(14)
O5 C19 C24 123.73(14)
C24 C19 C20 120.65(15)
O6 C20 C19 115.54(14)
O6 C20 C21 125.73(15)
C21 C20 C19 118.73(15)
C20 C21 H21A 119.9
C20 C21 C22 120.24(15)
C22 C21 H21A 119.9
C21 C22 H22A 119.3
C23 C22 C21 121.31(15)
C23 C22 H22A 119.3
C22 C23 C24 118.10(15)
C22 C23 C26 123.51(15)
C24 C23 C26 118.35(14)
C19 C24 C23 120.96(15)
C19 C24 H24A 119.5
C23 C24 H24A 119.5
O6 C25 H25A 109.5
O6 C25 H25B 109.5
O6 C25 H25C 109.5
H25A C25 H25B 109.5
H25A C25 H25C 109.5
H25B C25 H25C 109.5
C23 C26 H26A 108.5
C23 C26 H26B 108.5
C23 C26 C27 115.02(13)
H26A C26 H26B 107.5
C27 C26 H26A 108.5
C27 C26 H26B 108.5
N2 C27 C26 111.38(14)
N2 C27 H27A 107.7
N2 C27 C31 112.69(13)
C26 C27 H27A 107.7
C31 C27 C26 109.45(13)
C31 C27 H27A 107.7
N2 C28 H28A 108.7
N2 C28 H28B 108.7
N2 C28 C29 114.12(14)
H28A C28 H28B 107.6
C29 C28 H28A 108.7
C29 C28 H28B 108.7
C28 C29 H29A 109.1
C28 C29 H29B 109.1
H29A C29 H29B 107.8
C30 C29 C28 112.44(14)
C30 C29 H29A 109.1
C30 C29 H29B 109.1
C31 C30 C29 120.75(15)
C31 C30 C35 120.56(15)
C35 C30 C29 118.61(14)
C30 C31 C27 121.65(14)
C30 C31 C32 118.23(15)
C32 C31 C27 120.07(14)
O3 C32 C31 116.81(14)
C33 C32 O3 121.21(14)
C33 C32 C31 121.94(14)
O2 C33 C32 119.71(14)
O2 C33 C34 121.41(14)
C32 C33 C34 118.68(14)
O1 C34 C33 115.31(14)
O1 C34 C35 124.71(15)
C35 C34 C33 119.97(15)
C30 C35 H35A 119.8
C34 C35 C30 120.38(15)
C34 C35 H35A 119.8
N2 C36 H36A 109.5
N2 C36 H36B 109.5
N2 C36 H36C 109.5
H36A C36 H36B 109.5
H36A C36 H36C 109.5
H36B C36 H36C 109.5
O1 C37 H37A 109.5
O1 C37 H37B 109.5
O1 C37 H37C 109.5
H37A C37 H37B 109.5
H37A C37 H37C 109.5
H37B C37 H37C 109.5
O2 C38 H38A 109.5
O2 C38 H38B 109.5
O2 C38 H38C 109.5
H38A C38 H38B 109.5
H38A C38 H38C 109.5
H38B C38 H38C 109.5
O4 C39 H39A 109.5
O4 C39 H39B 109.5
O4 C39 H39C 109.5
H39A C39 H39B 109.5
H39A C39 H39C 109.5
H39B C39 H39C 109.5

loop_
_geom_bond_atom_site_label_1
_geom_bond_atom_site_label_2
_geom_bond_distance
N1 C2 1.472(2)
N1 C8 1.467(2)
N1 C11 1.460(2)
N2 C27 1.475(2)
N2 C28 1.465(2)
N2 C36 1.463(2)
O1 C34 1.3730(19)
O1 C37 1.430(2)
O2 C33 1.375(2)
O2 C38 1.427(2)
O3 C4 1.3931(19)
O3 C32 1.3951(19)
O4 C5 1.3717(19)
O4 C39 1.417(2)
O5 C16 1.399(2)
O5 C19 1.3806(19)
O6 C20 1.368(2)
O6 C25 1.423(2)
C2 H2A 0.98
C2 C10 1.519(2)
C2 C12 1.552(2)
C3 H3A 0.93
C3 C4 1.385(2)
C3 C10 1.403(2)
C4 C5 1.400(2)
C5 C6 1.382(2)
C6 H6A 0.93
C6 C9 1.397(2)
C7 H7A 0.97
C7 H7B 0.97
C7 C8 1.521(2)
C7 C9 1.512(2)
C8 H8A 0.97
C8 H8B 0.97
C9 C10 1.388(2)
C11 H11A 0.96
C11 H11B 0.96
C11 H11C 0.96
C12 H12A 0.97
C12 H12B 0.97
C12 C13 1.500(2)
C13 C14 1.397(2)
C13 C18 1.393(2)
C14 H14A 0.93
C14 C15 1.388(2)
C15 H15A 0.93
C15 C16 1.382(2)
C16 C17 1.381(2)
C17 H17A 0.93
C17 C18 1.383(2)
C18 H18A 0.93
C19 C20 1.405(2)
C19 C24 1.381(2)
C20 C21 1.383(2)
C21 H21A 0.93
C21 C22 1.401(2)
C22 H22A 0.93
C22 C23 1.386(2)
C23 C24 1.400(2)
C23 C26 1.507(2)
C24 H24A 0.93
C25 H25A 0.96
C25 H25B 0.96
C25 H25C 0.96
C26 H26A 0.97
C26 H26B 0.97
C26 C27 1.545(2)
C27 H27A 0.98
C27 C31 1.527(2)
C28 H28A 0.97
C28 H28B 0.97
C28 C29 1.532(2)
C29 H29A 0.97
C29 H29B 0.97
C29 C30 1.516(2)
C30 C31 1.387(2)
C30 C35 1.399(2)
C31 C32 1.401(2)
C32 C33 1.385(2)
C33 C34 1.405(2)
C34 C35 1.384(2)
C35 H35A 0.93
C36 H36A 0.96
C36 H36B 0.96
C36 H36C 0.96
C37 H37A 0.96
C37 H37B 0.96
C37 H37C 0.96
C38 H38A 0.96
C38 H38B 0.96
C38 H38C 0.96
C39 H39A 0.96
C39 H39B 0.96
C39 H39C 0.96

loop_
_geom_torsion_atom_site_label_1
_geom_torsion_atom_site_label_2
_geom_torsion_atom_site_label_3
_geom_torsion_atom_site_label_4
_geom_torsion
N1 C2 C10 C3 156.26(14)
N1 C2 C10 C9 -25.9(2)
N1 C2 C12 C13 -172.38(14)
N2 C27 C31 C30 -24.3(2)
N2 C27 C31 C32 158.18(15)
N2 C28 C29 C30 41.6(2)
O1 C34 C35 C30 -179.36(16)
O2 C33 C34 O1 1.0(2)
O2 C33 C34 C35 -177.68(15)
O3 C4 C5 O4 5.0(2)
O3 C4 C5 C6 -177.51(14)
O3 C32 C33 O2 -1.5(2)
O3 C32 C33 C34 -176.39(15)
O4 C5 C6 C9 172.71(14)
O5 C16 C17 C18 178.05(14)
O5 C19 C20 O6 1.1(2)
O5 C19 C20 C21 -178.42(14)
O5 C19 C24 C23 178.45(15)
O6 C20 C21 C22 -179.10(16)
C2 N1 C8 C7 -67.17(17)
C2 C12 C13 C14 67.8(2)
C2 C12 C13 C18 -113.78(17)
C3 C4 C5 O4 -170.55(14)
C3 C4 C5 C6 6.9(2)
C4 O3 C32 C31 -131.89(15)
C4 O3 C32 C33 50.4(2)
C4 C3 C10 C2 175.55(14)
C4 C3 C10 C9 -2.3(2)
C4 C5 C6 C9 -4.6(2)
C5 C6 C9 C7 177.98(15)
C5 C6 C9 C10 -1.2(2)
C6 C9 C10 C2 -173.19(14)
C6 C9 C10 C3 4.7(2)
C7 C9 C10 C2 7.6(2)
C7 C9 C10 C3 -174.53(14)
C8 N1 C2 C10 55.92(17)
C8 N1 C2 C12 -67.96(17)
C8 C7 C9 C6 163.97(15)
C8 C7 C9 C10 -16.8(2)
C9 C7 C8 N1 44.76(18)
C10 C2 C12 C13 64.03(19)
C10 C3 C4 O3 -179.47(13)
C10 C3 C4 C5 -3.5(2)
C11 N1 C2 C10 -177.94(14)
C11 N1 C2 C12 58.18(19)
C11 N1 C8 C7 166.02(14)
C12 C2 C10 C3 -78.37(18)
C12 C2 C10 C9 99.47(17)
C12 C13 C14 C15 178.85(15)
C12 C13 C18 C17 -176.98(15)
C13 C14 C15 C16 -1.8(2)
C14 C13 C18 C17 1.5(2)
C14 C15 C16 O5 -176.24(14)
C14 C15 C16 C17 1.4(2)
C15 C16 C17 C18 0.4(2)
C16 O5 C19 C20 -174.67(14)
C16 O5 C19 C24 6.8(2)
C16 C17 C18 C13 -1.9(2)
C18 C13 C14 C15 0.4(2)
C19 O5 C16 C15 -105.11(17)
C19 O5 C16 C17 77.20(19)
C19 C20 C21 C22 0.3(2)
C20 C19 C24 C23 0.0(3)
C20 C21 C22 C23 -1.0(3)
C21 C22 C23 C24 1.1(2)
C21 C22 C23 C26 178.55(16)
C22 C23 C24 C19 -0.6(2)
C22 C23 C26 C27 107.65(18)
C23 C26 C27 N2 -68.71(18)
C23 C26 C27 C31 166.00(13)
C24 C19 C20 O6 179.61(15)
C24 C19 C20 C21 0.1(2)
C24 C23 C26 C27 -74.91(19)
C25 O6 C20 C19 -176.55(15)
C25 O6 C20 C21 2.9(2)
C26 C23 C24 C19 -178.22(15)
C26 C27 C31 C30 100.25(17)
C26 C27 C31 C32 -77.30(18)
C27 N2 C28 C29 -60.32(19)
C27 C31 C32 O3 -5.3(2)
C27 C31 C32 C33 172.47(15)
C28 N2 C27 C26 -73.88(17)
C28 N2 C27 C31 49.57(19)
C28 C29 C30 C31 -14.9(2)
C28 C29 C30 C35 168.46(16)
C29 C30 C31 C27 7.1(2)
C29 C30 C31 C32 -175.26(16)
C29 C30 C35 C34 178.23(16)
C30 C31 C32 O3 177.10(15)
C30 C31 C32 C33 -5.2(2)
C31 C30 C35 C34 1.6(3)
C31 C32 C33 O2 -179.17(15)
C31 C32 C33 C34 6.0(2)
C32 O3 C4 C3 -159.15(14)
C32 O3 C4 C5 25.1(2)
C32 C33 C34 O1 175.78(15)
C32 C33 C34 C35 -2.9(2)
C33 C34 C35 C30 -0.8(3)
C35 C30 C31 C27 -176.31(15)
C35 C30 C31 C32 1.3(2)
C36 N2 C27 C26 161.48(14)
C36 N2 C27 C31 -75.07(18)
C36 N2 C28 C29 63.68(19)
C37 O1 C34 C33 173.34(16)
C37 O1 C34 C35 -8.0(3)
C38 O2 C33 C32 118.22(17)
C38 O2 C33 C34 -67.1(2)
C39 O4 C5 C4 -146.73(16)
C39 O4 C5 C6 35.9(2)
